data_7208551
loop_
_publ_author_name
'Liu, Ying-Ying'
'Chen, Chun'
'Ma, Jian-Fang'
'Yang, Jin'

_publ_section_title
;
 A series of complexes constructed by different calix[4]arene derivatives
;
_journal_issue 19
_journal_name_full CrystEngComm
_journal_page_first 6201
_journal_paper_doi 10.1039/c2ce25650a
_journal_volume 14
_journal_year 2012
_chemical_formula_sum 'C52 H67 Na O16 Zn2'
_chemical_formula_weight 1101.79
_chemical_name_systematic
;
?
;
_space_group_IT_number 15
_symmetry_cell_setting monoclinic
_symmetry_space_group_name_Hall '-C 2yc'
_symmetry_space_group_name_H-M 'C 1 2/c 1'
_atom_sites_solution_hydrogens geom
_atom_sites_solution_primary direct
_atom_sites_solution_secondary difmap
_audit_creation_method SHELXL-97
_cell_angle_alpha 90
_cell_angle_beta 97.552(2)
_cell_angle_gamma 90
_cell_formula_units_Z 8
_cell_length_a 24.2387(6)
_cell_length_b 25.4087(7)
_cell_length_c 18.6362(5)
_cell_measurement_temperature 293(2)
_cell_volume 11378.0(5)
_computing_cell_refinement CrysAlis
_computing_data_collection 'CrysAlis (Oxford Diffraction, 2006)'
_computing_data_reduction CrysAlis
_computing_structure_refinement 'SHELXL-97 (Sheldrick, 1997)'
_computing_structure_solution 'SHELXS-97 (Sheldrick, 1997)'
_diffrn_ambient_temperature 293(2)
_diffrn_detector_area_resol_mean 10.0
_diffrn_measured_fraction_theta_full 0.993
_diffrn_measured_fraction_theta_max 0.846
_diffrn_measurement_device_type 'Oxford Diffraction Gemini R Ultra'
_diffrn_measurement_method '\w scan'
_diffrn_radiation_monochromator graphite
_diffrn_radiation_source 'fine-focus sealed tube'
_diffrn_radiation_type MoK\a
_diffrn_radiation_wavelength 0.71073
_diffrn_reflns_av_R_equivalents 0.0345
_diffrn_reflns_av_sigmaI/netI 0.1279
_diffrn_reflns_limit_h_max 17
_diffrn_reflns_limit_h_min -32
_diffrn_reflns_limit_k_max 34
_diffrn_reflns_limit_k_min -33
_diffrn_reflns_limit_l_max 25
_diffrn_reflns_limit_l_min -23
_diffrn_reflns_number 25289
_diffrn_reflns_theta_full 25.00
_diffrn_reflns_theta_max 29.18
_diffrn_reflns_theta_min 3.01
_exptl_absorpt_coefficient_mu 0.914
_exptl_absorpt_correction_T_max 0.8676
_exptl_absorpt_correction_T_min 0.8174
_exptl_absorpt_correction_type multi-scan
_exptl_absorpt_process_details
;
CrysAlis (Oxford Diffraction, 2006)
;
_exptl_crystal_colour colorless
_exptl_crystal_density_diffrn 1.286
_exptl_crystal_density_method 'not measured'
_exptl_crystal_description block
_exptl_crystal_F_000 4624
_exptl_crystal_size_max 0.23
_exptl_crystal_size_mid 0.21
_exptl_crystal_size_min 0.16
_refine_diff_density_max 1.446
_refine_diff_density_min -0.645
_refine_diff_density_rms 0.088
_refine_ls_extinction_method none
_refine_ls_goodness_of_fit_ref 0.823
_refine_ls_hydrogen_treatment mixed
_refine_ls_matrix_type full
_refine_ls_number_parameters 675
_refine_ls_number_reflns 13034
_refine_ls_number_restraints 34
_refine_ls_restrained_S_all 0.823
_refine_ls_R_factor_all 0.1350
_refine_ls_R_factor_gt 0.0619
_refine_ls_shift/su_max 0.003
_refine_ls_shift/su_mean 0.000
_refine_ls_structure_factor_coef Fsqd
_refine_ls_weighting_details 'calc w=1/[\s^2^(Fo^2^)+(0.1052P)^2^+0.0000P] where P=(Fo^2^+2Fc^2^)/3'
_refine_ls_weighting_scheme calc
_refine_ls_wR_factor_gt 0.1593
_refine_ls_wR_factor_ref 0.1770
_reflns_number_gt 5513
_reflns_number_total 13034
_reflns_threshold_expression >2sigma(I)
_cod_data_source_file c2ce25650a.txt
_cod_data_source_block 12
_cod_depositor_comments
;
The following automatic conversions were performed:

'_symmetry_cell_setting' value 'Monoclinic' changed to 'monoclinic'
according to /home/saulius/struct/CIF-dictionaries/cif_core.dic
dictionary named 'cif_core.dic' version 2.4.1 from 2010-06-29.

Automatic conversion script
Id: cif_fix_values 1891 2012-01-12 08:04:46Z andrius 
;
_cod_original_sg_symbol_H-M C2/c
_cod_database_code 7208551

loop_
_symmetry_equiv_pos_as_xyz
'x, y, z'
'-x, y, -z+1/2'
'x+1/2, y+1/2, z'
'-x+1/2, y+1/2, -z+1/2'
'-x, -y, -z'
'x, -y, z-1/2'
'-x+1/2, -y+1/2, -z'
'x+1/2, -y+1/2, z-1/2'

loop_
_atom_site_label
_atom_site_type_symbol
_atom_site_fract_x
_atom_site_fract_y
_atom_site_fract_z
_atom_site_U_iso_or_equiv
_atom_site_adp_type
_atom_site_occupancy
_atom_site_symmetry_multiplicity
_atom_site_calc_flag
_atom_site_refinement_flags
Zn1 Zn 0.01733(2) 1.10855(2) 0.05857(3) 0.05149(18) Uani 1 1 d .
Zn2 Zn -0.04435(2) 1.01017(2) 0.11049(3) 0.05670(19) Uani 1 1 d .
Na1 Na 0.14678(6) 1.10929(6) 0.13952(8) 0.0412(4) Uani 1 1 d .
C1 C 0.24588(18) 0.99308(16) 0.0890(2) 0.0440(10) Uani 1 1 d .
H1A H 0.2069 0.9994 0.0720 0.053 Uiso 1 1 calc R
H1B H 0.2580 0.9630 0.0631 0.053 Uiso 1 1 calc R
C2 C 0.33803(18) 1.03946(18) 0.0872(2) 0.0500(11) Uani 1 1 d .
H2 H 0.3550 1.0071 0.0983 0.060 Uiso 1 1 calc R
C3 C 0.28013(16) 1.04145(16) 0.0746(2) 0.0414(10) Uani 1 1 d .
C4 C 0.25598(15) 1.09000(16) 0.0560(2) 0.0361(9) Uani 1 1 d .
C5 C 0.28793(16) 1.13532(16) 0.0538(2) 0.0375(9) Uani 1 1 d .
C6 C 0.34500(17) 1.13022(17) 0.0673(2) 0.0444(10) Uani 1 1 d .
H6 H 0.3667 1.1602 0.0649 0.053 Uiso 1 1 calc R
C7 C 0.37155(17) 1.08322(19) 0.0840(2) 0.0505(11) Uani 1 1 d .
C8 C 0.26151(16) 1.18933(15) 0.0407(2) 0.0374(9) Uani 1 1 d .
H8A H 0.2787 1.2077 0.0037 0.045 Uiso 1 1 calc R
H8B H 0.2221 1.1855 0.0237 0.045 Uiso 1 1 calc R
C9 C 0.26905(16) 1.22110(14) 0.1102(2) 0.0358(9) Uani 1 1 d .
C10 C 0.22877(16) 1.22074(14) 0.1574(2) 0.0355(9) Uani 1 1 d .
C11 C 0.23859(16) 1.24270(14) 0.2261(2) 0.0363(9) Uani 1 1 d .
C12 C 0.28844(18) 1.26951(16) 0.2444(2) 0.0440(10) Uani 1 1 d .
H12 H 0.2952 1.2850 0.2899 0.053 Uiso 1 1 calc R
C13 C 0.32883(17) 1.27428(16) 0.1980(2) 0.0419(10) Uani 1 1 d .
C14 C 0.31813(16) 1.24876(16) 0.1315(2) 0.0404(10) Uani 1 1 d .
H14 H 0.3448 1.2502 0.1001 0.048 Uiso 1 1 calc R
C15 C 0.19923(17) 1.23348(16) 0.2813(2) 0.0432(10) Uani 1 1 d .
H15A H 0.1619 1.2275 0.2568 0.052 Uiso 1 1 calc R
H15B H 0.1984 1.2643 0.3118 0.052 Uiso 1 1 calc R
C16 C 0.21840(17) 1.18576(16) 0.3278(2) 0.0422(10) Uani 1 1 d .
C17 C 0.19522(16) 1.13572(16) 0.3170(2) 0.0388(10) Uani 1 1 d .
C18 C 0.22096(18) 1.09164(16) 0.3522(2) 0.0435(10) Uani 1 1 d .
C19 C 0.26812(19) 1.10006(19) 0.4023(2) 0.0509(11) Uani 1 1 d .
H19 H 0.2855 1.0711 0.4260 0.061 Uiso 1 1 calc R
C20 C 0.29021(19) 1.1493(2) 0.4185(2) 0.0535(12) Uani 1 1 d .
C21 C 0.26453(18) 1.19136(17) 0.3806(2) 0.0476(11) Uani 1 1 d .
H21 H 0.2787 1.2250 0.3908 0.057 Uiso 1 1 calc R
C22 C 0.19871(18) 1.03631(16) 0.3379(2) 0.0490(11) Uani 1 1 d .
H22A H 0.1606 1.0383 0.3145 0.059 Uiso 1 1 calc R
H22B H 0.1986 1.0182 0.3836 0.059 Uiso 1 1 calc R
C23 C 0.21853(16) 1.00423(14) 0.2147(2) 0.0399(10) Uani 1 1 d .
C24 C 0.25355(16) 0.98197(15) 0.1694(2) 0.0401(10) Uani 1 1 d .
C25 C 0.29908(18) 0.95343(17) 0.2019(3) 0.0502(11) Uani 1 1 d .
H25 H 0.3218 0.9366 0.1724 0.060 Uiso 1 1 calc R
C26 C 0.31205(18) 0.94902(17) 0.2763(3) 0.0505(11) Uani 1 1 d .
C27 C 0.27956(18) 0.97667(16) 0.3188(2) 0.0477(11) Uani 1 1 d .
H27 H 0.2894 0.9763 0.3688 0.057 Uiso 1 1 calc R
C28 C 0.23302(17) 1.00489(15) 0.2903(2) 0.0442(10) Uani 1 1 d .
C29 C 0.4346(2) 1.0796(2) 0.1017(3) 0.0711(15) Uani 1 1 d .
C30 C 0.4517(7) 1.1118(7) 0.1721(10) 0.170(6) Uani 0.68 1 d PU
C31 C 0.4646(6) 1.1115(6) 0.0466(8) 0.148(5) Uani 0.68 1 d PU
C32 C 0.4504(6) 1.0453(6) 0.1701(8) 0.151(5) Uani 0.68 1 d PU
C34 C 0.4054(5) 0.9572(4) 0.3515(7) 0.096(3) Uani 0.68 1 d PU
C35 C 0.3802(5) 0.8759(4) 0.2560(5) 0.099(4) Uani 0.68 1 d P
C38 C 0.3840(4) 1.1947(4) 0.4504(6) 0.090(3) Uani 0.68 1 d PU
C39 C 0.3211(5) 1.1889(7) 0.5408(6) 0.126(5) Uani 0.68 1 d P
C30' C 0.4651(8) 1.1299(8) 0.1153(11) 0.084(5) Uiso 0.32 1 d P
C31' C 0.4581(7) 1.0391(7) 0.0469(10) 0.071(4) Uiso 0.32 1 d P
C32' C 0.4588(8) 1.0263(8) 0.1009(12) 0.085(5) Uiso 0.32 1 d P
C34' C 0.4144(8) 0.9505(8) 0.3185(12) 0.071(5) Uiso 0.32 1 d P
C35' C 0.4095(17) 0.9101(17) 0.254(2) 0.183(17) Uiso 0.32 1 d P
C38' C 0.3909(9) 1.1689(9) 0.4287(12) 0.087(6) Uiso 0.32 1 d P
C39' C 0.3274(17) 1.1581(14) 0.544(2) 0.141(15) Uiso 0.32 1 d P
C33 C 0.3617(2) 0.9159(2) 0.3109(3) 0.0674(14) Uani 1 1 d .
C36 C 0.3446(3) 0.8827(3) 0.3730(4) 0.104(2) Uani 1 1 d .
H36A H 0.3103 0.8648 0.3569 0.156 Uiso 1 1 calc R
H36B H 0.3397 0.9051 0.4131 0.156 Uiso 1 1 calc R
H36C H 0.3731 0.8572 0.3879 0.156 Uiso 1 1 calc R
C37 C 0.3417(2) 1.1576(2) 0.4755(3) 0.0709(15) Uani 1 1 d .
C40 C 0.3707(3) 1.1053(3) 0.5019(5) 0.139(3) Uani 1 1 d .
C41 C 0.38208(19) 1.30418(19) 0.2218(3) 0.0581(13) Uani 1 1 d .
C42 C 0.4187(2) 1.3098(3) 0.1614(3) 0.0859(18) Uani 1 1 d .
H42A H 0.4521 1.3286 0.1794 0.129 Uiso 1 1 calc R
H42B H 0.3988 1.3288 0.1217 0.129 Uiso 1 1 calc R
H42C H 0.4283 1.2755 0.1453 0.129 Uiso 1 1 calc R
C43 C 0.3687(3) 1.3606(3) 0.2424(4) 0.106(2) Uani 1 1 d .
H43A H 0.4027 1.3792 0.2579 0.159 Uiso 1 1 calc R
H43B H 0.3461 1.3600 0.2811 0.159 Uiso 1 1 calc R
H43C H 0.3488 1.3781 0.2012 0.159 Uiso 1 1 calc R
C44 C 0.4140(3) 1.2767(4) 0.2854(4) 0.150(4) Uani 1 1 d .
H44A H 0.4478 1.2956 0.3006 0.226 Uiso 1 1 calc R
H44B H 0.4227 1.2415 0.2719 0.226 Uiso 1 1 calc R
H44C H 0.3918 1.2755 0.3245 0.226 Uiso 1 1 calc R
C45 C 0.13854(17) 1.23421(17) 0.0989(3) 0.0509(11) Uani 1 1 d .
H45A H 0.1551 1.2518 0.0607 0.061 Uiso 1 1 calc R
H45B H 0.1300 1.2606 0.1333 0.061 Uiso 1 1 calc R
C46 C 0.08617(18) 1.20720(19) 0.0674(3) 0.0500(11) Uani 1 1 d .
C47 C 0.12437(17) 0.98920(16) 0.1840(3) 0.0533(12) Uani 1 1 d .
H47A H 0.1235 0.9755 0.2324 0.064 Uiso 1 1 calc R
H47B H 0.1309 0.9600 0.1527 0.064 Uiso 1 1 calc R
C48 C 0.06870(18) 1.01479(18) 0.1569(2) 0.0486(11) Uani 1 1 d .
C49 C 0.17743(17) 1.08371(19) -0.0324(2) 0.0499(11) Uani 1 1 d .
H49A H 0.2014 1.0584 -0.0519 0.060 Uiso 1 1 calc R
H49B H 0.1787 1.1162 -0.0595 0.060 Uiso 1 1 calc R
C50 C 0.11942(17) 1.06335(16) -0.0420(2) 0.0411(10) Uani 1 1 d .
C51 C 0.09748(16) 1.14974(17) 0.2881(2) 0.0457(11) Uani 1 1 d .
H51A H 0.0728 1.1594 0.2449 0.055 Uiso 1 1 calc R
H51B H 0.1070 1.1817 0.3154 0.055 Uiso 1 1 calc R
C52 C 0.06603(16) 1.11366(17) 0.3335(2) 0.0382(9) Uani 1 1 d .
O1 O 0.17715(10) 1.19704(10) 0.13431(14) 0.0373(6) Uani 1 1 d .
O2 O 0.14743(11) 1.12824(10) 0.26653(14) 0.0403(7) Uani 1 1 d .
O3 O 0.16871(10) 1.02668(10) 0.18492(15) 0.0433(7) Uani 1 1 d .
O4 O 0.19790(10) 1.09336(10) 0.04186(13) 0.0364(6) Uani 1 1 d .
O5 O 0.07607(11) 1.16329(12) 0.08982(16) 0.0497(7) Uani 1 1 d .
O6 O 0.05600(16) 1.23289(16) 0.0197(2) 0.0976(14) Uani 1 1 d .
O9 O 0.06526(11) 1.06188(11) 0.14372(15) 0.0459(7) Uani 1 1 d .
O10 O 0.02853(12) 0.98212(12) 0.1490(2) 0.0735(11) Uani 1 1 d .
O11 O 0.08969(15) 1.07215(17) 0.0050(2) 0.0856(12) Uani 1 1 d .
O12 O 0.10399(12) 1.04092(13) -0.10087(17) 0.0562(8) Uani 1 1 d .
O8 O 0.07296(12) 1.06479(12) 0.32930(17) 0.0531(8) Uani 1 1 d .
O7 O 0.03363(12) 1.13722(12) 0.36886(17) 0.0571(8) Uani 1 1 d .
O2W O -0.0099(6) 1.2461(6) 0.3140(8) 0.173(5) Uiso 0.50 1 d P
O3W O -0.0243(8) 1.2722(8) 0.1423(11) 0.221(7) Uiso 0.50 1 d P
O4W O 0.1189(3) 0.8880(3) 0.0509(4) 0.101(2) Uiso 0.60 1 d P
O4W' O 0.1597(5) 0.8660(4) 0.0182(6) 0.100(3) Uiso 0.40 1 d P
O1W O -0.01168(16) 1.1567(2) -0.0308(2) 0.0912(12) Uani 1 1 d D
H1D H -0.0402(19) 1.170(2) -0.017(4) 0.137 Uiso 1 1 d D
H1C H -0.014(3) 1.1269(16) -0.050(4) 0.137 Uiso 1 1 d D
O13 O -0.03293(15) 1.04990(16) 0.02405(18) 0.0759(11) Uani 1 1 d D
H13 H -0.024(3) 1.066(2) -0.013(2) 0.114 Uiso 1 1 d D

loop_
_atom_site_aniso_label
_atom_site_aniso_U_11
_atom_site_aniso_U_22
_atom_site_aniso_U_33
_atom_site_aniso_U_23
_atom_site_aniso_U_13
_atom_site_aniso_U_12
Zn1 0.0325(3) 0.0725(4) 0.0505(3) -0.0079(3) 0.0092(2) -0.0116(2)
Zn2 0.0349(3) 0.0585(3) 0.0800(4) -0.0284(3) 0.0198(3) -0.0117(2)
Na1 0.0324(8) 0.0408(9) 0.0518(10) 0.0058(7) 0.0108(7) -0.0022(7)
C1 0.042(2) 0.039(2) 0.051(3) -0.008(2) 0.0047(19) 0.0042(19)
C2 0.045(3) 0.055(3) 0.049(3) -0.005(2) 0.002(2) 0.007(2)
C3 0.036(2) 0.045(3) 0.043(2) -0.008(2) 0.0051(18) 0.0020(19)
C4 0.031(2) 0.046(2) 0.032(2) -0.0073(18) 0.0063(16) -0.0047(19)
C5 0.038(2) 0.049(2) 0.025(2) -0.0035(18) 0.0049(17) -0.0030(19)
C6 0.037(2) 0.054(3) 0.043(2) 0.000(2) 0.0057(19) -0.005(2)
C7 0.037(2) 0.070(3) 0.044(3) -0.009(2) 0.0020(19) 0.001(2)
C8 0.039(2) 0.043(2) 0.031(2) 0.0063(18) 0.0061(17) -0.0069(18)
C9 0.040(2) 0.033(2) 0.035(2) 0.0058(17) 0.0066(18) -0.0055(17)
C10 0.035(2) 0.029(2) 0.042(2) 0.0090(18) 0.0038(18) -0.0029(17)
C11 0.040(2) 0.031(2) 0.038(2) 0.0035(18) 0.0084(17) 0.0024(18)
C12 0.053(3) 0.040(2) 0.039(2) -0.0054(19) 0.006(2) -0.010(2)
C13 0.041(2) 0.041(2) 0.043(3) 0.002(2) 0.0039(19) -0.0064(19)
C14 0.034(2) 0.045(2) 0.044(2) 0.0016(19) 0.0100(18) -0.0082(18)
C15 0.046(3) 0.040(2) 0.046(3) -0.002(2) 0.014(2) -0.0010(19)
C16 0.049(3) 0.042(2) 0.040(2) 0.0007(19) 0.022(2) 0.004(2)
C17 0.039(2) 0.047(3) 0.033(2) -0.0009(19) 0.0168(19) 0.0024(19)
C18 0.051(3) 0.046(2) 0.039(2) 0.003(2) 0.023(2) 0.003(2)
C19 0.052(3) 0.057(3) 0.045(3) 0.015(2) 0.011(2) 0.009(2)
C20 0.051(3) 0.072(3) 0.039(3) 0.004(2) 0.010(2) -0.003(2)
C21 0.055(3) 0.044(3) 0.044(3) 0.002(2) 0.011(2) -0.001(2)
C22 0.051(3) 0.046(3) 0.052(3) 0.013(2) 0.018(2) 0.001(2)
C23 0.034(2) 0.028(2) 0.057(3) 0.0023(19) 0.005(2) 0.0000(17)
C24 0.035(2) 0.031(2) 0.054(3) -0.0016(19) 0.0044(19) 0.0003(18)
C25 0.047(3) 0.041(3) 0.063(3) 0.000(2) 0.012(2) 0.012(2)
C26 0.044(3) 0.040(2) 0.065(3) 0.004(2) 0.001(2) 0.008(2)
C27 0.049(3) 0.042(2) 0.052(3) 0.007(2) 0.005(2) 0.004(2)
C28 0.043(3) 0.032(2) 0.061(3) 0.008(2) 0.017(2) 0.0020(19)
C29 0.044(3) 0.095(4) 0.072(4) -0.003(3) -0.001(2) 0.000(3)
C30 0.169(6) 0.172(6) 0.169(6) -0.003(2) 0.018(2) 0.000(2)
C31 0.147(5) 0.149(5) 0.148(5) 0.0012(10) 0.0197(12) -0.0001(10)
C32 0.150(5) 0.151(5) 0.151(5) 0.0010(10) 0.0186(12) -0.0001(10)
C34 0.093(4) 0.097(4) 0.097(4) 0.001(2) 0.009(2) 0.0003(19)
C35 0.115(8) 0.104(8) 0.074(6) -0.004(5) -0.009(5) 0.095(7)
C38 0.088(3) 0.091(3) 0.090(3) 0.0021(19) 0.0090(19) -0.0045(19)
C39 0.117(9) 0.192(15) 0.059(6) -0.068(8) -0.024(6) 0.047(10)
C33 0.062(3) 0.062(3) 0.076(4) 0.011(3) -0.002(3) 0.027(3)
C36 0.097(5) 0.087(5) 0.124(6) 0.043(4) 0.001(4) 0.031(4)
C37 0.066(3) 0.085(4) 0.058(3) 0.020(3) -0.002(3) -0.006(3)
C40 0.102(6) 0.124(7) 0.172(8) 0.050(6) -0.057(5) -0.002(5)
C41 0.053(3) 0.062(3) 0.058(3) -0.005(2) 0.003(2) -0.023(2)
C42 0.063(4) 0.109(5) 0.087(4) -0.011(3) 0.014(3) -0.047(3)
C43 0.107(5) 0.089(5) 0.129(6) -0.037(4) 0.037(4) -0.042(4)
C44 0.081(5) 0.222(10) 0.130(6) 0.077(6) -0.053(4) -0.073(6)
C45 0.041(3) 0.042(3) 0.069(3) 0.014(2) 0.005(2) 0.004(2)
C46 0.038(3) 0.056(3) 0.056(3) 0.009(2) 0.005(2) -0.001(2)
C47 0.039(3) 0.035(2) 0.086(4) 0.004(2) 0.007(2) -0.008(2)
C48 0.037(3) 0.046(3) 0.065(3) -0.010(2) 0.015(2) -0.008(2)
C49 0.040(2) 0.069(3) 0.040(3) -0.009(2) 0.0015(19) -0.014(2)
C50 0.036(2) 0.050(3) 0.038(3) -0.002(2) 0.0084(19) -0.0076(19)
C51 0.038(2) 0.050(3) 0.052(3) 0.011(2) 0.016(2) 0.0054(19)
C52 0.030(2) 0.049(3) 0.036(2) 0.009(2) 0.0039(17) 0.0009(19)
O1 0.0315(15) 0.0335(14) 0.0465(16) 0.0057(12) 0.0044(12) -0.0058(12)
O2 0.0353(16) 0.0481(16) 0.0408(16) 0.0068(13) 0.0167(13) 0.0024(12)
O3 0.0281(15) 0.0372(15) 0.0652(19) 0.0067(13) 0.0076(13) -0.0007(12)
O4 0.0308(15) 0.0438(15) 0.0344(15) -0.0058(12) 0.0030(11) -0.0010(12)
O5 0.0369(17) 0.0467(18) 0.064(2) 0.0112(15) 0.0009(14) -0.0053(13)
O6 0.073(3) 0.095(3) 0.112(3) 0.051(3) -0.036(2) -0.015(2)
O9 0.0406(17) 0.0451(19) 0.0519(18) -0.0031(14) 0.0056(13) -0.0041(13)
O10 0.0286(17) 0.0465(19) 0.146(3) -0.010(2) 0.0144(18) -0.0056(14)
O11 0.061(2) 0.131(3) 0.070(2) -0.031(2) 0.0261(19) -0.018(2)
O12 0.0478(18) 0.067(2) 0.054(2) -0.0183(17) 0.0067(15) -0.0212(15)
O8 0.0407(18) 0.054(2) 0.068(2) 0.0198(16) 0.0195(15) 0.0036(14)
O7 0.0450(18) 0.065(2) 0.067(2) 0.0045(16) 0.0313(16) -0.0011(15)
O1W 0.066(3) 0.127(4) 0.076(3) 0.022(3) -0.008(2) -0.021(2)
O13 0.066(2) 0.113(3) 0.052(2) -0.033(2) 0.0215(18) -0.037(2)

loop_
_atom_type_symbol
_atom_type_description
_atom_type_scat_dispersion_real
_atom_type_scat_dispersion_imag
_atom_type_scat_source
C C 0.0033 0.0016 'International Tables Vol C Tables 4.2.6.8 and 6.1.1.4'
H H 0.0000 0.0000 'International Tables Vol C Tables 4.2.6.8 and 6.1.1.4'
O O 0.0106 0.0060 'International Tables Vol C Tables 4.2.6.8 and 6.1.1.4'
Na Na 0.0362 0.0249 'International Tables Vol C Tables 4.2.6.8 and 6.1.1.4'
Zn Zn 0.2839 1.4301 'International Tables Vol C Tables 4.2.6.8 and 6.1.1.4'

loop_
_geom_angle_atom_site_label_1
_geom_angle_atom_site_label_2
_geom_angle_atom_site_label_3
_geom_angle
_geom_angle_site_symmetry_1
_geom_angle_site_symmetry_3
O13 Zn1 O5 173.14(14) . .
O13 Zn1 O7 94.72(13) . 2
O5 Zn1 O7 91.58(12) . 2
O13 Zn1 O1W 93.04(17) . .
O5 Zn1 O1W 88.70(14) . .
O7 Zn1 O1W 98.36(16) 2 .
O13 Zn1 O9 94.20(15) . .
O5 Zn1 O9 82.95(11) . .
O7 Zn1 O9 91.29(12) 2 .
O1W Zn1 O9 167.42(13) . .
O13 Zn1 O11 91.59(14) . .
O5 Zn1 O11 81.65(12) . .
O7 Zn1 O11 165.09(14) 2 .
O1W Zn1 O11 94.78(17) . .
O9 Zn1 O11 74.76(13) . .
O13 Zn1 Zn2 36.89(10) . .
O5 Zn1 Zn2 143.87(9) . .
O7 Zn1 Zn2 74.34(9) 2 .
O1W Zn1 Zn2 125.70(10) . .
O9 Zn1 Zn2 64.71(7) . .
O11 Zn1 Zn2 103.50(11) . .
O13 Zn1 Na1 131.40(13) . .
O5 Zn1 Na1 43.31(8) . .
O7 Zn1 Na1 108.14(9) 2 .
O1W Zn1 Na1 123.76(10) . .
O9 Zn1 Na1 44.68(8) . .
O11 Zn1 Na1 58.13(10) . .
Zn2 Zn1 Na1 109.12(3) . .
O13 Zn1 H1C 74.0(13) . .
O5 Zn1 H1C 106.1(14) . .
O7 Zn1 H1C 111.7(14) 2 .
O1W Zn1 H1C 22.8(7) . .
O9 Zn1 H1C 154.6(9) . .
O11 Zn1 H1C 83.0(15) . .
Zn2 Zn1 H1C 110.0(14) . .
Na1 Zn1 H1C 129.8(18) . .
O13 Zn1 H13 25.4(16) . .
O5 Zn1 H13 151.9(17) . .
O7 Zn1 H13 111.0(17) 2 .
O1W Zn1 H13 71.7(13) . .
O9 Zn1 H13 112.3(16) . .
O11 Zn1 H13 79.8(18) . .
Zn2 Zn1 H13 62.2(15) . .
Na1 Zn1 H13 135(2) . .
H1C Zn1 H13 50.4(14) . .
O12 Zn2 O13 117.15(14) 5_575 .
O12 Zn2 O10 114.73(14) 5_575 .
O13 Zn2 O10 105.82(16) . .
O12 Zn2 O8 102.19(12) 5_575 2
O13 Zn2 O8 101.82(15) . 2
O10 Zn2 O8 114.69(14) . 2
O12 Zn2 Zn1 152.75(10) 5_575 .
O13 Zn2 Zn1 37.48(10) . .
O10 Zn2 Zn1 87.66(10) . .
O8 Zn2 Zn1 80.30(9) 2 .
O5 Na1 O3 144.99(11) . .
O5 Na1 O9 74.34(11) . .
O3 Na1 O9 70.78(10) . .
O5 Na1 O1 68.77(10) . .
O3 Na1 O1 145.24(11) . .
O9 Na1 O1 139.83(11) . .
O5 Na1 O4 103.34(11) . .
O3 Na1 O4 90.45(10) . .
O9 Na1 O4 118.06(11) . .
O1 Na1 O4 86.11(10) . .
O5 Na1 O2 100.65(11) . .
O3 Na1 O2 81.37(10) . .
O9 Na1 O2 88.07(10) . .
O1 Na1 O2 83.67(10) . .
O4 Na1 O2 148.38(11) . .
O5 Na1 O11 66.02(12) . .
O3 Na1 O11 94.77(12) . .
O9 Na1 O11 62.81(10) . .
O1 Na1 O11 113.21(12) . .
O4 Na1 O11 60.75(10) . .
O2 Na1 O11 149.95(11) . .
O5 Na1 C48 94.09(12) . .
O3 Na1 C48 50.90(11) . .
O9 Na1 C48 20.25(10) . .
O1 Na1 C48 159.44(11) . .
O4 Na1 C48 109.64(11) . .
O2 Na1 C48 88.71(11) . .
O11 Na1 C48 66.70(12) . .
O5 Na1 C46 19.90(10) . .
O3 Na1 C46 164.67(12) . .
O9 Na1 C46 94.24(12) . .
O1 Na1 C46 49.90(11) . .
O4 Na1 C46 93.99(11) . .
O2 Na1 C46 101.93(12) . .
O11 Na1 C46 74.79(13) . .
C48 Na1 C46 113.91(13) . .
O5 Na1 Zn1 37.17(7) . .
O3 Na1 Zn1 108.85(8) . .
O9 Na1 Zn1 41.45(8) . .
O1 Na1 Zn1 105.69(8) . .
O4 Na1 Zn1 102.12(8) . .
O2 Na1 Zn1 109.44(8) . .
O11 Na1 Zn1 43.57(8) . .
C48 Na1 Zn1 59.09(9) . .
C46 Na1 Zn1 55.86(9) . .
C24 C1 C3 109.0(3) . .
C24 C1 H1A 109.9 . .
C3 C1 H1A 109.9 . .
C24 C1 H1B 109.9 . .
C3 C1 H1B 109.9 . .
H1A C1 H1B 108.3 . .
C7 C2 C3 123.2(4) . .
C7 C2 H2 118.4 . .
C3 C2 H2 118.4 . .
C4 C3 C2 117.2(4) . .
C4 C3 C1 122.5(4) . .
C2 C3 C1 120.0(4) . .
C3 C4 C5 121.6(4) . .
C3 C4 O4 118.8(3) . .
C5 C4 O4 119.6(4) . .
C6 C5 C4 117.8(4) . .
C6 C5 C8 120.3(4) . .
C4 C5 C8 121.8(4) . .
C7 C6 C5 123.5(4) . .
C7 C6 H6 118.2 . .
C5 C6 H6 118.2 . .
C6 C7 C2 116.7(4) . .
C6 C7 C29 121.9(4) . .
C2 C7 C29 121.4(4) . .
C9 C8 C5 110.0(3) . .
C9 C8 H8A 109.7 . .
C5 C8 H8A 109.7 . .
C9 C8 H8B 109.7 . .
C5 C8 H8B 109.7 . .
H8A C8 H8B 108.2 . .
C14 C9 C10 117.7(4) . .
C14 C9 C8 121.0(3) . .
C10 C9 C8 121.2(3) . .
C11 C10 C9 121.9(4) . .
C11 C10 O1 119.6(3) . .
C9 C10 O1 118.5(3) . .
C10 C11 C12 117.5(3) . .
C10 C11 C15 121.2(4) . .
C12 C11 C15 121.0(4) . .
C11 C12 C13 123.2(4) . .
C11 C12 H12 118.4 . .
C13 C12 H12 118.4 . .
C14 C13 C12 116.6(4) . .
C14 C13 C41 123.2(4) . .
C12 C13 C41 120.1(4) . .
C13 C14 C9 122.8(4) . .
C13 C14 H14 118.6 . .
C9 C14 H14 118.6 . .
C11 C15 C16 109.7(3) . .
C11 C15 H15A 109.7 . .
C16 C15 H15A 109.7 . .
C11 C15 H15B 109.7 . .
C16 C15 H15B 109.7 . .
H15A C15 H15B 108.2 . .
C17 C16 C21 117.7(4) . .
C17 C16 C15 123.7(4) . .
C21 C16 C15 118.4(4) . .
C16 C17 C18 121.0(4) . .
C16 C17 O2 120.1(4) . .
C18 C17 O2 118.8(4) . .
C19 C18 C17 117.8(4) . .
C19 C18 C22 120.1(4) . .
C17 C18 C22 122.2(4) . .
C20 C19 C18 123.1(4) . .
C20 C19 H19 118.4 . .
C18 C19 H19 118.4 . .
C19 C20 C21 117.0(4) . .
C19 C20 C37 122.1(4) . .
C21 C20 C37 120.9(4) . .
C20 C21 C16 123.0(4) . .
C20 C21 H21 118.5 . .
C16 C21 H21 118.5 . .
C18 C22 C28 112.4(3) . .
C18 C22 H22A 109.1 . .
C28 C22 H22A 109.1 . .
C18 C22 H22B 109.1 . .
C28 C22 H22B 109.1 . .
H22A C22 H22B 107.9 . .
O3 C23 C24 119.5(4) . .
O3 C23 C28 119.1(3) . .
C24 C23 C28 121.3(4) . .
C25 C24 C23 117.4(4) . .
C25 C24 C1 121.0(4) . .
C23 C24 C1 121.3(4) . .
C26 C25 C24 122.7(4) . .
C26 C25 H25 118.6 . .
C24 C25 H25 118.6 . .
C27 C26 C25 117.5(4) . .
C27 C26 C33 120.7(4) . .
C25 C26 C33 121.7(4) . .
C26 C27 C28 122.8(4) . .
C26 C27 H27 118.6 . .
C28 C27 H27 118.6 . .
C27 C28 C23 117.6(4) . .
C27 C28 C22 122.0(4) . .
C23 C28 C22 120.4(4) . .
C32' C29 C30' 127.1(11) . .
C32' C29 C7 116.2(9) . .
C30' C29 C7 116.6(9) . .
C32' C29 C32 55.7(9) . .
C30' C29 C32 106.3(10) . .
C7 C29 C32 110.1(7) . .
C32' C29 C30 115.4(11) . .
C30' C29 C30 48.0(9) . .
C7 C29 C30 107.3(7) . .
C32 C29 C30 66.0(8) . .
C32' C29 C31 104.5(10) . .
C30' C29 C31 53.1(9) . .
C7 C29 C31 111.6(7) . .
C32 C29 C31 138.3(8) . .
C30 C29 C31 100.7(9) . .
C32' C29 C31' 39.8(8) . .
C30' C29 C31' 116.8(11) . .
C7 C29 C31' 109.4(7) . .
C32 C29 C31' 95.3(9) . .
C30 C29 C31' 142.8(9) . .
C31 C29 C31' 71.3(9) . .
C30' C30 C29 62.9(13) . .
C30' C30 C32 111.0(16) . .
C29 C30 C32 56.9(8) . .
C30' C31 C29 60.5(11) . .
C30' C31 C31' 109.3(14) . .
C29 C31 C31' 55.5(8) . .
C32' C32 C29 59.5(10) . .
C32' C32 C30 110.8(14) . .
C29 C32 C30 57.2(8) . .
C34' C34 C33 72(2) . .
C35' C35 C33 76(2) . .
C38' C38 C37 80.7(19) . .
C39' C39 C37 59(3) . .
C30 C30' C31 135(2) . .
C30 C30' C29 69.1(13) . .
C31 C30' C29 66.4(11) . .
C32' C31' C29 63.5(14) . .
C32' C31' C31 108.6(18) . .
C29 C31' C31 53.2(7) . .
C31' C32' C32 141(2) . .
C31' C32' C29 76.7(16) . .
C32 C32' C29 64.8(11) . .
C34 C34' C33 82(2) . .
C34 C34' C35' 146(3) . .
C33 C34' C35' 65.3(17) . .
C35 C35' C34' 117(3) . .
C35 C35' C33 63(2) . .
C34' C35' C33 56.3(16) . .
C38 C38' C37 69.5(18) . .
C39 C39' C37 90(4) . .
C39 C39' C40 139(5) . .
C37 C39' C40 52.8(14) . .
C36 C33 C26 110.1(4) . .
C36 C33 C34' 123.3(9) . .
C26 C33 C34' 108.7(8) . .
C36 C33 C35 105.5(6) . .
C26 C33 C35 111.1(5) . .
C34' C33 C35 97.2(10) . .
C36 C33 C34 103.4(6) . .
C26 C33 C34 105.7(5) . .
C34' C33 C34 25.6(7) . .
C35 C33 C34 120.6(7) . .
C36 C33 C35' 135.1(15) . .
C26 C33 C35' 110.3(15) . .
C34' C33 C35' 58.4(15) . .
C35 C33 C35' 40.6(14) . .
C34 C33 C35' 83.7(15) . .
C33 C36 H36A 109.5 . .
C33 C36 H36B 109.5 . .
H36A C36 H36B 109.5 . .
C33 C36 H36C 109.5 . .
H36A C36 H36C 109.5 . .
H36B C36 H36C 109.5 . .
C39' C37 C38 123.4(18) . .
C39' C37 C20 111.2(17) . .
C38 C37 C20 113.1(5) . .
C39' C37 C40 82.7(15) . .
C38 C37 C40 109.6(6) . .
C20 C37 C40 113.0(5) . .
C39' C37 C39 30.2(15) . .
C38 C37 C39 102.6(9) . .
C20 C37 C39 106.7(6) . .
C40 C37 C39 111.2(8) . .
C39' C37 C38' 144.2(19) . .
C38 C37 C38' 29.8(8) . .
C20 C37 C38' 104.0(9) . .
C40 C37 C38' 89.3(9) . .
C39 C37 C38' 131.6(12) . .
C37 C40 C39' 44.5(12) . .
C44 C41 C13 109.3(4) . .
C44 C41 C42 109.7(5) . .
C13 C41 C42 112.7(4) . .
C44 C41 C43 110.0(6) . .
C13 C41 C43 110.1(4) . .
C42 C41 C43 105.1(4) . .
C41 C42 H42A 109.5 . .
C41 C42 H42B 109.5 . .
H42A C42 H42B 109.5 . .
C41 C42 H42C 109.5 . .
H42A C42 H42C 109.5 . .
H42B C42 H42C 109.5 . .
C41 C43 H43A 109.5 . .
C41 C43 H43B 109.5 . .
H43A C43 H43B 109.5 . .
C41 C43 H43C 109.5 . .
H43A C43 H43C 109.5 . .
H43B C43 H43C 109.5 . .
C41 C44 H44A 109.5 . .
C41 C44 H44B 109.5 . .
H44A C44 H44B 109.5 . .
C41 C44 H44C 109.5 . .
H44A C44 H44C 109.5 . .
H44B C44 H44C 109.5 . .
O1 C45 C46 110.4(3) . .
O1 C45 H45A 109.6 . .
C46 C45 H45A 109.6 . .
O1 C45 H45B 109.6 . .
C46 C45 H45B 109.6 . .
H45A C45 H45B 108.1 . .
O5 C46 O6 126.1(4) . .
O5 C46 C45 118.7(4) . .
O6 C46 C45 115.1(4) . .
O5 C46 Na1 39.5(2) . .
O6 C46 Na1 157.1(4) . .
C45 C46 Na1 82.5(2) . .
O3 C47 C48 110.5(3) . .
O3 C47 H47A 109.6 . .
C48 C47 H47A 109.6 . .
O3 C47 H47B 109.6 . .
C48 C47 H47B 109.6 . .
H47A C47 H47B 108.1 . .
O9 C48 O10 125.7(4) . .
O9 C48 C47 121.2(4) . .
O10 C48 C47 113.0(4) . .
O9 C48 Na1 41.17(19) . .
O10 C48 Na1 163.9(4) . .
C47 C48 Na1 80.7(2) . .
O4 C49 C50 112.3(3) . .
O4 C49 H49A 109.1 . .
C50 C49 H49A 109.1 . .
O4 C49 H49B 109.1 . .
C50 C49 H49B 109.1 . .
H49A C49 H49B 107.9 . .
O11 C50 O12 125.1(4) . .
O11 C50 C49 119.1(4) . .
O12 C50 C49 115.7(4) . .
O2 C51 C52 115.5(3) . .
O2 C51 H51A 108.4 . .
C52 C51 H51A 108.4 . .
O2 C51 H51B 108.4 . .
C52 C51 H51B 108.4 . .
H51A C51 H51B 107.5 . .
O7 C52 O8 127.4(4) . .
O7 C52 C51 113.8(4) . .
O8 C52 C51 118.8(3) . .
C10 O1 C45 111.2(3) . .
C10 O1 Na1 131.6(2) . .
C45 O1 Na1 117.1(2) . .
C17 O2 C51 114.4(3) . .
C17 O2 Na1 125.6(2) . .
C51 O2 Na1 117.0(2) . .
C23 O3 C47 110.1(3) . .
C23 O3 Na1 132.2(2) . .
C47 O3 Na1 117.7(2) . .
C4 O4 C49 112.6(3) . .
C4 O4 Na1 118.7(2) . .
C49 O4 Na1 128.6(2) . .
C46 O5 Zn1 133.8(3) . .
C46 O5 Na1 120.6(3) . .
Zn1 O5 Na1 99.52(13) . .
C48 O9 Zn1 133.8(3) . .
C48 O9 Na1 118.6(3) . .
Zn1 O9 Na1 93.87(11) . .
C48 O10 Zn2 116.5(3) . .
C50 O11 Zn1 158.2(4) . .
C50 O11 Na1 115.1(3) . .
Zn1 O11 Na1 78.29(11) . .
C50 O12 Zn2 121.5(3) . 5_575
C52 O8 Zn2 127.0(3) . 2
C52 O7 Zn1 130.3(3) . 2
Zn1 O1W H1D 101(6) . .
Zn1 O1W H1C 79(6) . .
H1D O1W H1C 118(4) . .
Zn2 O13 Zn1 105.63(15) . .
Zn2 O13 H13 173(5) . .
Zn1 O13 H13 72(5) . .

loop_
_geom_bond_atom_site_label_1
_geom_bond_atom_site_label_2
_geom_bond_distance
_geom_bond_site_symmetry_2
Zn1 O13 1.978(3) .
Zn1 O5 2.021(3) .
Zn1 O7 2.080(3) 2
Zn1 O1W 2.112(5) .
Zn1 O9 2.188(3) .
Zn1 O11 2.322(4) .
Zn1 Zn2 3.1303(8) .
Zn1 Na1 3.2981(16) .
Zn1 H1C 2.12(8) .
Zn1 H13 1.90(7) .
Zn2 O12 1.934(3) 5_575
Zn2 O13 1.951(4) .
Zn2 O10 1.952(3) .
Zn2 O8 1.967(3) 2
Na1 O5 2.294(3) .
Na1 O3 2.299(3) .
Na1 O9 2.324(3) .
Na1 O1 2.354(3) .
Na1 O4 2.367(3) .
Na1 O2 2.413(3) .
Na1 O11 2.860(4) .
Na1 C48 3.100(5) .
Na1 C46 3.104(5) .
C1 C24 1.513(6) .
C1 C3 1.526(6) .
C1 H1A 0.9700 .
C1 H1B 0.9700 .
C2 C7 1.383(6) .
C2 C3 1.393(6) .
C2 H2 0.9300 .
C3 C4 1.390(6) .
C4 C5 1.391(5) .
C4 O4 1.400(4) .
C5 C6 1.379(5) .
C5 C8 1.521(5) .
C6 C7 1.373(6) .
C6 H6 0.9300 .
C7 C29 1.524(6) .
C8 C9 1.516(5) .
C8 H8A 0.9700 .
C8 H8B 0.9700 .
C9 C14 1.394(5) .
C9 C10 1.398(5) .
C10 C11 1.387(5) .
C10 O1 1.404(4) .
C11 C12 1.390(6) .
C11 C15 1.510(5) .
C12 C13 1.395(6) .
C12 H12 0.9300 .
C13 C14 1.391(6) .
C13 C41 1.513(6) .
C14 H14 0.9300 .
C15 C16 1.527(6) .
C15 H15A 0.9700 .
C15 H15B 0.9700 .
C16 C17 1.394(6) .
C16 C21 1.396(6) .
C17 C18 1.402(6) .
C17 O2 1.406(5) .
C18 C19 1.395(6) .
C18 C22 1.517(6) .
C19 C20 1.377(6) .
C19 H19 0.9300 .
C20 C21 1.384(6) .
C20 C37 1.545(7) .
C21 H21 0.9300 .
C22 C28 1.519(6) .
C22 H22A 0.9700 .
C22 H22B 0.9700 .
C23 O3 1.384(5) .
C23 C24 1.394(6) .
C23 C28 1.406(6) .
C24 C25 1.391(6) .
C25 C26 1.386(6) .
C25 H25 0.9300 .
C26 C27 1.381(6) .
C26 C33 1.539(6) .
C27 C28 1.382(6) .
C27 H27 0.9300 .
C29 C32' 1.48(2) .
C29 C30' 1.48(2) .
C29 C32 1.550(16) .
C29 C30 1.555(18) .
C29 C31 1.559(15) .
C29 C31' 1.604(18) .
C30 C30' 1.24(2) .
C30 C32 1.69(2) .
C31 C30' 1.36(2) .
C31 C31' 1.85(2) .
C32 C32' 1.42(2) .
C34 C34' 0.70(2) .
C34 C33 1.608(12) .
C35 C35' 1.13(4) .
C35 C33 1.550(10) .
C38 C38' 0.80(2) .
C38 C37 1.512(11) .
C39 C39' 0.80(4) .
C39 C37 1.589(12) .
C31' C32' 1.06(2) .
C34' C33 1.54(2) .
C34' C35' 1.58(4) .
C35' C33 1.68(4) .
C38' C37 1.59(2) .
C39' C37 1.37(4) .
C39' C40 1.93(4) .
C33 C36 1.533(8) .
C36 H36A 0.9600 .
C36 H36B 0.9600 .
C36 H36C 0.9600 .
C37 C40 1.553(9) .
C41 C44 1.499(8) .
C41 C42 1.529(7) .
C41 C43 1.530(8) .
C42 H42A 0.9600 .
C42 H42B 0.9600 .
C42 H42C 0.9600 .
C43 H43A 0.9600 .
C43 H43B 0.9600 .
C43 H43C 0.9600 .
C44 H44A 0.9600 .
C44 H44B 0.9600 .
C44 H44C 0.9600 .
C45 O1 1.429(5) .
C45 C46 1.494(6) .
C45 H45A 0.9700 .
C45 H45B 0.9700 .
C46 O5 1.228(5) .
C46 O6 1.256(5) .
C47 O3 1.434(5) .
C47 C48 1.523(6) .
C47 H47A 0.9700 .
C47 H47B 0.9700 .
C48 O9 1.222(5) .
C48 O10 1.273(5) .
C49 O4 1.429(5) .
C49 C50 1.487(6) .
C49 H49A 0.9700 .
C49 H49B 0.9700 .
C50 O11 1.226(5) .
C50 O12 1.249(5) .
C51 O2 1.433(4) .
C51 C52 1.519(5) .
C51 H51A 0.9700 .
C51 H51B 0.9700 .
C52 O7 1.244(5) .
C52 O8 1.257(5) .
O12 Zn2 1.934(3) 5_575
O8 Zn2 1.967(3) 2
O7 Zn1 2.080(3) 2
O2W O3W 1.270(19) 2
O3W O2W 1.270(19) 2
O4W O4W' 1.350(12) .
O1W H1D 0.841(19) .
O1W H1C 0.835(19) .
O13 H13 0.86(2) .

loop_
_geom_torsion_atom_site_label_1
_geom_torsion_atom_site_label_2
_geom_torsion_atom_site_label_3
_geom_torsion_atom_site_label_4
_geom_torsion
_geom_torsion_site_symmetry_1
_geom_torsion_site_symmetry_4
O13 Zn1 Zn2 O12 -26.5(3) . 5_575
O5 Zn1 Zn2 O12 164.9(2) . 5_575
O7 Zn1 Zn2 O12 94.5(2) 2 5_575
O1W Zn1 Zn2 O12 5.4(3) . 5_575
O9 Zn1 Zn2 O12 -166.4(2) . 5_575
O11 Zn1 Zn2 O12 -100.7(2) . 5_575
Na1 Zn1 Zn2 O12 -161.3(2) . 5_575
O5 Zn1 Zn2 O13 -168.5(2) . .
O7 Zn1 Zn2 O13 121.1(2) 2 .
O1W Zn1 Zn2 O13 31.9(3) . .
O9 Zn1 Zn2 O13 -139.8(2) . .
O11 Zn1 Zn2 O13 -74.2(2) . .
Na1 Zn1 Zn2 O13 -134.8(2) . .
O13 Zn1 Zn2 O10 120.1(2) . .
O5 Zn1 Zn2 O10 -48.43(19) . .
O7 Zn1 Zn2 O10 -118.84(15) 2 .
O1W Zn1 Zn2 O10 152.0(2) . .
O9 Zn1 Zn2 O10 -19.74(14) . .
O11 Zn1 Zn2 O10 45.90(15) . .
Na1 Zn1 Zn2 O10 -14.66(12) . .
O13 Zn1 Zn2 O8 -124.4(2) . 2
O5 Zn1 Zn2 O8 67.11(17) . 2
O7 Zn1 Zn2 O8 -3.31(13) 2 2
O1W Zn1 Zn2 O8 -92.4(2) . 2
O9 Zn1 Zn2 O8 95.79(12) . 2
O11 Zn1 Zn2 O8 161.44(14) . 2
Na1 Zn1 Zn2 O8 100.88(10) . 2
O13 Zn1 Na1 O5 173.92(17) . .
O7 Zn1 Na1 O5 -72.23(16) 2 .
O1W Zn1 Na1 O5 41.5(2) . .
O9 Zn1 Na1 O5 -144.92(17) . .
O11 Zn1 Na1 O5 114.22(18) . .
Zn2 Zn1 Na1 O5 -151.46(13) . .
O13 Zn1 Na1 O3 -16.93(16) . .
O5 Zn1 Na1 O3 169.15(16) . .
O7 Zn1 Na1 O3 96.92(13) 2 .
O1W Zn1 Na1 O3 -149.32(19) . .
O9 Zn1 Na1 O3 24.24(13) . .
O11 Zn1 Na1 O3 -76.63(15) . .
Zn2 Zn1 Na1 O3 17.70(9) . .
O13 Zn1 Na1 O9 -41.17(16) . .
O5 Zn1 Na1 O9 144.92(17) . .
O7 Zn1 Na1 O9 72.68(14) 2 .
O1W Zn1 Na1 O9 -173.6(2) . .
O11 Zn1 Na1 O9 -100.87(17) . .
Zn2 Zn1 Na1 O9 -6.54(11) . .
O13 Zn1 Na1 O1 167.08(14) . .
O5 Zn1 Na1 O1 -6.83(14) . .
O7 Zn1 Na1 O1 -79.07(12) 2 .
O1W Zn1 Na1 O1 34.69(19) . .
O9 Zn1 Na1 O1 -151.75(14) . .
O11 Zn1 Na1 O1 107.38(15) . .
Zn2 Zn1 Na1 O1 -158.29(7) . .
O13 Zn1 Na1 O4 77.76(15) . .
O5 Zn1 Na1 O4 -96.16(15) . .
O7 Zn1 Na1 O4 -168.39(12) 2 .
O1W Zn1 Na1 O4 -54.64(19) . .
O9 Zn1 Na1 O4 118.92(14) . .
O11 Zn1 Na1 O4 18.06(14) . .
Zn2 Zn1 Na1 O4 112.38(8) . .
O13 Zn1 Na1 O2 -104.19(15) . .
O5 Zn1 Na1 O2 81.89(15) . .
O7 Zn1 Na1 O2 9.65(13) 2 .
O1W Zn1 Na1 O2 123.41(19) . .
O9 Zn1 Na1 O2 -63.03(13) . .
O11 Zn1 Na1 O2 -163.89(16) . .
Zn2 Zn1 Na1 O2 -69.57(8) . .
O13 Zn1 Na1 O11 59.70(18) . .
O5 Zn1 Na1 O11 -114.22(18) . .
O7 Zn1 Na1 O11 173.55(16) 2 .
O1W Zn1 Na1 O11 -72.7(2) . .
O9 Zn1 Na1 O11 100.87(17) . .
Zn2 Zn1 Na1 O11 94.33(13) . .
O13 Zn1 Na1 C48 -28.04(15) . .
O5 Zn1 Na1 C48 158.05(16) . .
O7 Zn1 Na1 C48 85.81(13) 2 .
O1W Zn1 Na1 C48 -160.4(2) . .
O9 Zn1 Na1 C48 13.13(14) . .
O11 Zn1 Na1 C48 -87.74(16) . .
Zn2 Zn1 Na1 C48 6.59(9) . .
O13 Zn1 Na1 C46 164.34(16) . .
O5 Zn1 Na1 C46 -9.57(16) . .
O7 Zn1 Na1 C46 -81.81(14) 2 .
O1W Zn1 Na1 C46 32.0(2) . .
O9 Zn1 Na1 C46 -154.49(15) . .
O11 Zn1 Na1 C46 104.65(17) . .
Zn2 Zn1 Na1 C46 -161.03(11) . .
C7 C2 C3 C4 1.9(6) . .
C7 C2 C3 C1 -171.8(4) . .
C24 C1 C3 C4 -106.8(4) . .
C24 C1 C3 C2 66.5(5) . .
C2 C3 C4 C5 -3.4(6) . .
C1 C3 C4 C5 170.2(4) . .
C2 C3 C4 O4 179.0(3) . .
C1 C3 C4 O4 -7.4(6) . .
C3 C4 C5 C6 3.1(6) . .
O4 C4 C5 C6 -179.3(3) . .
C3 C4 C5 C8 -173.9(3) . .
O4 C4 C5 C8 3.7(5) . .
C4 C5 C6 C7 -1.3(6) . .
C8 C5 C6 C7 175.8(4) . .
C5 C6 C7 C2 -0.1(6) . .
C5 C6 C7 C29 -177.4(4) . .
C3 C2 C7 C6 -0.2(6) . .
C3 C2 C7 C29 177.1(4) . .
C6 C5 C8 C9 -69.5(4) . .
C4 C5 C8 C9 107.5(4) . .
C5 C8 C9 C14 83.4(4) . .
C5 C8 C9 C10 -92.1(4) . .
C14 C9 C10 C11 -5.9(6) . .
C8 C9 C10 C11 169.8(3) . .
C14 C9 C10 O1 174.5(3) . .
C8 C9 C10 O1 -9.8(5) . .
C9 C10 C11 C12 5.6(6) . .
O1 C10 C11 C12 -174.8(3) . .
C9 C10 C11 C15 -168.7(4) . .
O1 C10 C11 C15 10.9(5) . .
C10 C11 C12 C13 -1.3(6) . .
C15 C11 C12 C13 173.0(4) . .
C11 C12 C13 C14 -2.5(6) . .
C11 C12 C13 C41 179.9(4) . .
C12 C13 C14 C9 2.1(6) . .
C41 C13 C14 C9 179.7(4) . .
C10 C9 C14 C13 1.9(6) . .
C8 C9 C14 C13 -173.8(4) . .
C10 C11 C15 C16 92.3(4) . .
C12 C11 C15 C16 -81.9(5) . .
C11 C15 C16 C17 -99.8(4) . .
C11 C15 C16 C21 74.9(5) . .
C21 C16 C17 C18 -6.9(5) . .
C15 C16 C17 C18 167.9(3) . .
C21 C16 C17 O2 177.5(3) . .
C15 C16 C17 O2 -7.7(5) . .
C16 C17 C18 C19 4.7(5) . .
O2 C17 C18 C19 -179.7(3) . .
C16 C17 C18 C22 -176.1(3) . .
O2 C17 C18 C22 -0.4(5) . .
C17 C18 C19 C20 0.0(6) . .
C22 C18 C19 C20 -179.3(4) . .
C18 C19 C20 C21 -2.1(6) . .
C18 C19 C20 C37 178.6(4) . .
C19 C20 C21 C16 -0.3(6) . .
C37 C20 C21 C16 179.0(4) . .
C17 C16 C21 C20 4.7(6) . .
C15 C16 C21 C20 -170.4(4) . .
C19 C18 C22 C28 -76.8(5) . .
C17 C18 C22 C28 104.0(4) . .
O3 C23 C24 C25 -171.1(3) . .
C28 C23 C24 C25 9.6(5) . .
O3 C23 C24 C1 15.1(5) . .
C28 C23 C24 C1 -164.2(4) . .
C3 C1 C24 C25 -83.6(4) . .
C3 C1 C24 C23 89.9(4) . .
C23 C24 C25 C26 -3.6(6) . .
C1 C24 C25 C26 170.2(4) . .
C24 C25 C26 C27 -3.4(6) . .
C24 C25 C26 C33 178.2(4) . .
C25 C26 C27 C28 4.8(6) . .
C33 C26 C27 C28 -176.8(4) . .
C26 C27 C28 C23 0.9(6) . .
C26 C27 C28 C22 -178.3(4) . .
O3 C23 C28 C27 172.3(3) . .
C24 C23 C28 C27 -8.3(6) . .
O3 C23 C28 C22 -8.5(5) . .
C24 C23 C28 C22 170.8(4) . .
C18 C22 C28 C27 86.9(5) . .
C18 C22 C28 C23 -92.2(5) . .
C6 C7 C29 C32' -165.4(10) . .
C2 C7 C29 C32' 17.5(11) . .
C6 C7 C29 C30' 12.6(11) . .
C2 C7 C29 C30' -164.5(10) . .
C6 C7 C29 C32 133.8(7) . .
C2 C7 C29 C32 -43.3(8) . .
C6 C7 C29 C30 63.7(9) . .
C2 C7 C29 C30 -113.4(8) . .
C6 C7 C29 C31 -45.7(8) . .
C2 C7 C29 C31 137.1(7) . .
C6 C7 C29 C31' -122.7(8) . .
C2 C7 C29 C31' 60.2(9) . .
C32' C29 C30 C30' 118.1(15) . .
C7 C29 C30 C30' -110.6(13) . .
C32 C29 C30 C30' 144.6(15) . .
C31 C29 C30 C30' 6.2(14) . .
C31' C29 C30 C30' 79(2) . .
C32' C29 C30 C32 -26.5(12) . .
C30' C29 C30 C32 -144.6(15) . .
C7 C29 C30 C32 104.8(8) . .
C31 C29 C30 C32 -138.4(9) . .
C31' C29 C30 C32 -65.2(17) . .
C32' C29 C31 C30' -125.8(13) . .
C7 C29 C31 C30' 107.8(11) . .
C32 C29 C31 C30' -71.6(16) . .
C30 C29 C31 C30' -5.8(13) . .
C31' C29 C31 C30' -148.2(13) . .
C32' C29 C31 C31' 22.3(11) . .
C30' C29 C31 C31' 148.2(13) . .
C7 C29 C31 C31' -104.0(8) . .
C32 C29 C31 C31' 76.6(14) . .
C30 C29 C31 C31' 142.4(10) . .
C30' C29 C32 C32' -124.2(13) . .
C7 C29 C32 C32' 108.7(11) . .
C30 C29 C32 C32' -150.8(13) . .
C31 C29 C32 C32' -72.0(16) . .
C31' C29 C32 C32' -4.2(12) . .
C32' C29 C32 C30 150.8(13) . .
C30' C29 C32 C30 26.6(11) . .
C7 C29 C32 C30 -100.6(8) . .
C31 C29 C32 C30 78.8(14) . .
C31' C29 C32 C30 146.6(10) . .
C30' C30 C32 C32' -7(2) . .
C29 C30 C32 C32' 26.7(12) . .
C30' C30 C32 C29 -33.5(14) . .
C29 C30 C30' C31 -10(2) . .
C32 C30 C30' C31 21(3) . .
C32 C30 C30' C29 31.3(12) . .
C29 C31 C30' C30 10(2) . .
C31' C31 C30' C30 -17(3) . .
C31' C31 C30' C29 -27.4(11) . .
C32' C29 C30' C30 -92.5(17) . .
C7 C29 C30' C30 89.8(13) . .
C32 C29 C30' C30 -33.4(14) . .
C31 C29 C30' C30 -172.3(17) . .
C31' C29 C30' C30 -138.3(13) . .
C32' C29 C30' C31 79.9(16) . .
C7 C29 C30' C31 -97.9(10) . .
C32 C29 C30' C31 138.9(10) . .
C30 C29 C30' C31 172.3(17) . .
C31' C29 C30' C31 34.1(14) . .
C30' C29 C31' C32' 116.7(17) . .
C7 C29 C31' C32' -108.1(15) . .
C32 C29 C31' C32' 5.4(16) . .
C30 C29 C31' C32' 62(2) . .
C31 C29 C31' C32' 144.9(16) . .
C32' C29 C31' C31 -144.9(16) . .
C30' C29 C31' C31 -28.2(12) . .
C7 C29 C31' C31 107.0(7) . .
C32 C29 C31' C31 -139.5(9) . .
C30 C29 C31' C31 -83.1(16) . .
C30' C31 C31' C32' -4(2) . .
C29 C31 C31' C32' -32.9(15) . .
C30' C31 C31' C29 29.1(12) . .
C29 C31' C32' C32 -9(3) . .
C31 C31' C32' C32 20(4) . .
C31 C31' C32' C29 29.1(12) . .
C29 C32 C32' C31' 10(3) . .
C30 C32 C32' C31' -16(4) . .
C30 C32 C32' C29 -26.0(11) . .
C30' C29 C32' C31' -88.6(19) . .
C7 C29 C32' C31' 89.2(15) . .
C32 C29 C32' C31' -173.5(19) . .
C30 C29 C32' C31' -143.9(14) . .
C31 C29 C32' C31' -34.2(16) . .
C30' C29 C32' C32 84.8(15) . .
C7 C29 C32' C32 -97.4(10) . .
C30 C29 C32' C32 29.6(13) . .
C31 C29 C32' C32 139.2(10) . .
C31' C29 C32' C32 173.5(19) . .
C33 C34 C34' C35' -17(5) . .
C33 C35 C35' C34' 18(3) . .
C34 C34' C35' C35 0(8) . .
C33 C34' C35' C35 -19(3) . .
C34 C34' C35' C33 19(5) . .
C37 C39 C39' C40 23(4) . .
C27 C26 C33 C36 46.1(6) . .
C25 C26 C33 C36 -135.6(5) . .
C27 C26 C33 C34' -91.6(10) . .
C25 C26 C33 C34' 86.7(10) . .
C27 C26 C33 C35 162.6(7) . .
C25 C26 C33 C35 -19.1(8) . .
C27 C26 C33 C34 -64.9(7) . .
C25 C26 C33 C34 113.4(6) . .
C27 C26 C33 C35' -153.9(16) . .
C25 C26 C33 C35' 24.4(17) . .
C34 C34' C33 C36 -43(2) . .
C35' C34' C33 C36 126.2(18) . .
C34 C34' C33 C26 88(2) . .
C35' C34' C33 C26 -102.9(18) . .
C34 C34' C33 C35 -157(2) . .
C35' C34' C33 C35 12.3(18) . .
C35' C34' C33 C34 170(3) . .
C34 C34' C33 C35' -170(3) . .
C35' C35 C33 C36 -144(2) . .
C35' C35 C33 C26 97(2) . .
C35' C35 C33 C34' -16(2) . .
C35' C35 C33 C34 -27(2) . .
C34' C34 C33 C36 144(2) . .
C34' C34 C33 C26 -100(2) . .
C34' C34 C33 C35 26(2) . .
C34' C34 C33 C35' 9(3) . .
C35 C35' C33 C36 54(3) . .
C34' C35' C33 C36 -107.2(19) . .
C35 C35' C33 C26 -99.1(19) . .
C34' C35' C33 C26 99.9(13) . .
C35 C35' C33 C34' 161(3) . .
C34' C35' C33 C35 -161(3) . .
C35 C35' C33 C34 156(2) . .
C34' C35' C33 C34 -4.5(13) . .
C39 C39' C37 C38 52(4) . .
C40 C39' C37 C38 -108.7(12) . .
C39 C39' C37 C20 -87(4) . .
C40 C39' C37 C20 111.9(8) . .
C39 C39' C37 C40 161(4) . .
C40 C39' C37 C39 -161(4) . .
C39 C39' C37 C38' 83(5) . .
C40 C39' C37 C38' -78(3) . .
C38' C38 C37 C39' 144(3) . .
C38' C38 C37 C20 -77.7(19) . .
C38' C38 C37 C40 49(2) . .
C38' C38 C37 C39 167.7(19) . .
C19 C20 C37 C39' -81.4(17) . .
C21 C20 C37 C39' 99.4(17) . .
C19 C20 C37 C38 134.9(6) . .
C21 C20 C37 C38 -44.3(8) . .
C19 C20 C37 C40 9.6(7) . .
C21 C20 C37 C40 -169.7(5) . .
C19 C20 C37 C39 -113.0(9) . .
C21 C20 C37 C39 67.8(9) . .
C19 C20 C37 C38' 104.9(10) . .
C21 C20 C37 C38' -74.4(10) . .
C39' C39 C37 C38 -137(4) . .
C39' C39 C37 C20 104(4) . .
C39' C39 C37 C40 -20(4) . .
C39' C39 C37 C38' -129(4) . .
C38 C38' C37 C39' -58(4) . .
C38 C38' C37 C20 112.1(17) . .
C38 C38' C37 C40 -134.3(18) . .
C38 C38' C37 C39 -16(2) . .
C38 C37 C40 C39' 122.9(18) . .
C20 C37 C40 C39' -110.0(18) . .
C39 C37 C40 C39' 10(2) . .
C38' C37 C40 C39' 145.0(19) . .
C39 C39' C40 C37 -30(6) . .
C14 C13 C41 C44 -114.1(6) . .
C12 C13 C41 C44 63.4(7) . .
C14 C13 C41 C42 8.1(7) . .
C12 C13 C41 C42 -174.5(4) . .
C14 C13 C41 C43 125.0(5) . .
C12 C13 C41 C43 -57.5(6) . .
O1 C45 C46 O5 18.7(6) . .
O1 C45 C46 O6 -162.0(4) . .
O1 C45 C46 Na1 2.6(3) . .
O3 Na1 C46 O5 12.6(7) . .
O9 Na1 C46 O5 0.6(3) . .
O1 Na1 C46 O5 -159.4(4) . .
O4 Na1 C46 O5 119.1(3) . .
O2 Na1 C46 O5 -88.4(3) . .
O11 Na1 C46 O5 60.9(3) . .
C48 Na1 C46 O5 5.6(4) . .
Zn1 Na1 C46 O5 17.2(3) . .
O5 Na1 C46 O6 -60.7(8) . .
O3 Na1 C46 O6 -48.1(11) . .
O9 Na1 C46 O6 -60.1(9) . .
O1 Na1 C46 O6 139.9(9) . .
O4 Na1 C46 O6 58.4(9) . .
O2 Na1 C46 O6 -149.1(8) . .
O11 Na1 C46 O6 0.2(8) . .
C48 Na1 C46 O6 -55.1(9) . .
Zn1 Na1 C46 O6 -43.5(8) . .
O5 Na1 C46 C45 157.5(5) . .
O3 Na1 C46 C45 170.1(4) . .
O9 Na1 C46 C45 158.0(3) . .
O1 Na1 C46 C45 -1.9(2) . .
O4 Na1 C46 C45 -83.4(3) . .
O2 Na1 C46 C45 69.1(3) . .
O11 Na1 C46 C45 -141.6(3) . .
C48 Na1 C46 C45 163.0(2) . .
Zn1 Na1 C46 C45 174.7(3) . .
O3 C47 C48 O9 -4.7(6) . .
O3 C47 C48 O10 174.2(4) . .
O3 C47 C48 Na1 3.0(3) . .
O5 Na1 C48 O9 -12.7(3) . .
O3 Na1 C48 O9 167.8(4) . .
O1 Na1 C48 O9 19.9(5) . .
O4 Na1 C48 O9 -118.4(3) . .
O2 Na1 C48 O9 87.9(3) . .
O11 Na1 C48 O9 -74.3(3) . .
C46 Na1 C48 O9 -14.6(3) . .
Zn1 Na1 C48 O9 -25.7(3) . .
O5 Na1 C48 O10 27.6(11) . .
O3 Na1 C48 O10 -151.9(12) . .
O9 Na1 C48 O10 40.3(10) . .
O1 Na1 C48 O10 60.2(13) . .
O4 Na1 C48 O10 -78.1(11) . .
O2 Na1 C48 O10 128.2(11) . .
O11 Na1 C48 O10 -34.0(11) . .
C46 Na1 C48 O10 25.7(12) . .
Zn1 Na1 C48 O10 14.5(11) . .
O5 Na1 C48 C47 177.3(3) . .
O3 Na1 C48 C47 -2.2(2) . .
O9 Na1 C48 C47 -170.1(5) . .
O1 Na1 C48 C47 -150.2(3) . .
O4 Na1 C48 C47 71.5(3) . .
O2 Na1 C48 C47 -82.1(3) . .
O11 Na1 C48 C47 115.6(3) . .
C46 Na1 C48 C47 175.4(3) . .
Zn1 Na1 C48 C47 164.2(3) . .
O4 C49 C50 O11 22.8(6) . .
O4 C49 C50 O12 -161.4(4) . .
O2 C51 C52 O7 159.6(4) . .
O2 C51 C52 O8 -23.5(5) . .
C11 C10 O1 C45 90.3(4) . .
C9 C10 O1 C45 -90.1(4) . .
C11 C10 O1 Na1 -92.8(4) . .
C9 C10 O1 Na1 86.8(4) . .
C46 C45 O1 C10 173.6(3) . .
C46 C45 O1 Na1 -3.7(4) . .
O5 Na1 O1 C10 178.1(3) . .
O3 Na1 O1 C10 9.2(4) . .
O9 Na1 O1 C10 153.5(3) . .
O4 Na1 O1 C10 -76.0(3) . .
O2 Na1 O1 C10 74.1(3) . .
O11 Na1 O1 C10 -131.8(3) . .
C48 Na1 O1 C10 142.9(4) . .
C46 Na1 O1 C10 -174.5(3) . .
Zn1 Na1 O1 C10 -177.5(3) . .
O5 Na1 O1 C45 -5.2(3) . .
O3 Na1 O1 C45 -174.1(3) . .
O9 Na1 O1 C45 -29.8(3) . .
O4 Na1 O1 C45 100.8(3) . .
O2 Na1 O1 C45 -109.2(3) . .
O11 Na1 O1 C45 45.0(3) . .
C48 Na1 O1 C45 -40.3(5) . .
C46 Na1 O1 C45 2.2(3) . .
Zn1 Na1 O1 C45 -0.8(3) . .
C16 C17 O2 C51 -71.0(4) . .
C18 C17 O2 C51 113.3(4) . .
C16 C17 O2 Na1 88.6(4) . .
C18 C17 O2 Na1 -87.1(4) . .
C52 C51 O2 C17 -87.3(4) . .
C52 C51 O2 Na1 111.2(3) . .
O5 Na1 O2 C17 -137.4(3) . .
O3 Na1 O2 C17 78.1(3) . .
O9 Na1 O2 C17 149.0(3) . .
O1 Na1 O2 C17 -70.4(3) . .
O4 Na1 O2 C17 1.5(4) . .
O11 Na1 O2 C17 162.7(3) . .
C48 Na1 O2 C17 128.7(3) . .
C46 Na1 O2 C17 -117.1(3) . .
Zn1 Na1 O2 C17 -174.9(3) . .
O5 Na1 O2 C51 21.8(3) . .
O3 Na1 O2 C51 -122.7(2) . .
O9 Na1 O2 C51 -51.9(3) . .
O1 Na1 O2 C51 88.8(2) . .
O4 Na1 O2 C51 160.7(3) . .
O11 Na1 O2 C51 -38.1(4) . .
C48 Na1 O2 C51 -72.1(3) . .
C46 Na1 O2 C51 42.1(3) . .
Zn1 Na1 O2 C51 -15.7(3) . .
C24 C23 O3 C47 94.8(4) . .
C28 C23 O3 C47 -85.8(4) . .
C24 C23 O3 Na1 -85.2(4) . .
C28 C23 O3 Na1 94.1(4) . .
C48 C47 O3 C23 175.5(4) . .
C48 C47 O3 Na1 -4.5(5) . .
O5 Na1 O3 C23 -178.2(3) . .
O9 Na1 O3 C23 -172.9(3) . .
O1 Na1 O3 C23 -16.4(4) . .
O4 Na1 O3 C23 67.4(3) . .
O2 Na1 O3 C23 -81.9(3) . .
O11 Na1 O3 C23 128.1(3) . .
C48 Na1 O3 C23 -177.3(4) . .
C46 Na1 O3 C23 174.4(5) . .
Zn1 Na1 O3 C23 170.4(3) . .
O5 Na1 O3 C47 1.8(4) . .
O9 Na1 O3 C47 7.1(3) . .
O1 Na1 O3 C47 163.6(3) . .
O4 Na1 O3 C47 -112.6(3) . .
O2 Na1 O3 C47 98.0(3) . .
O11 Na1 O3 C47 -52.0(3) . .
C48 Na1 O3 C47 2.6(3) . .
C46 Na1 O3 C47 -5.7(6) . .
Zn1 Na1 O3 C47 -9.7(3) . .
C3 C4 O4 C49 -89.0(4) . .
C5 C4 O4 C49 93.4(4) . .
C3 C4 O4 Na1 88.1(4) . .
C5 C4 O4 Na1 -89.5(4) . .
C50 C49 O4 C4 153.9(4) . .
C50 C49 O4 Na1 -22.8(5) . .
O5 Na1 O4 C4 142.9(2) . .
O3 Na1 O4 C4 -69.5(3) . .
O9 Na1 O4 C4 -137.9(2) . .
O1 Na1 O4 C4 75.8(2) . .
O2 Na1 O4 C4 4.6(4) . .
O11 Na1 O4 C4 -164.8(3) . .
C48 Na1 O4 C4 -117.7(3) . .
C46 Na1 O4 C4 125.2(3) . .
Zn1 Na1 O4 C4 -178.9(2) . .
O5 Na1 O4 C49 -40.5(3) . .
O3 Na1 O4 C49 107.0(3) . .
O9 Na1 O4 C49 38.7(3) . .
O1 Na1 O4 C49 -107.6(3) . .
O2 Na1 O4 C49 -178.8(3) . .
O11 Na1 O4 C49 11.8(3) . .
C48 Na1 O4 C49 58.9(3) . .
C46 Na1 O4 C49 -58.3(3) . .
Zn1 Na1 O4 C49 -2.4(3) . .
O6 C46 O5 Zn1 8.7(8) . .
C45 C46 O5 Zn1 -172.1(3) . .
Na1 C46 O5 Zn1 -146.5(5) . .
O6 C46 O5 Na1 155.1(4) . .
C45 C46 O5 Na1 -25.7(6) . .
O13 Zn1 O5 C46 109.4(12) . .
O7 Zn1 O5 C46 -93.7(4) 2 .
O1W Zn1 O5 C46 4.6(4) . .
O9 Zn1 O5 C46 175.2(4) . .
O11 Zn1 O5 C46 99.7(4) . .
Zn2 Zn1 O5 C46 -158.9(3) . .
Na1 Zn1 O5 C46 151.2(5) . .
O13 Zn1 O5 Na1 -41.7(12) . .
O7 Zn1 O5 Na1 115.13(13) 2 .
O1W Zn1 O5 Na1 -146.54(17) . .
O9 Zn1 O5 Na1 24.03(11) . .
O11 Zn1 O5 Na1 -51.52(14) . .
Zn2 Zn1 O5 Na1 49.96(19) . .
O3 Na1 O5 C46 -174.2(3) . .
O9 Na1 O5 C46 -179.4(4) . .
O1 Na1 O5 C46 16.8(3) . .
O4 Na1 O5 C46 -63.6(4) . .
O2 Na1 O5 C46 95.6(3) . .
O11 Na1 O5 C46 -112.7(4) . .
C48 Na1 O5 C46 -174.9(3) . .
Zn1 Na1 O5 C46 -156.1(4) . .
O3 Na1 O5 Zn1 -18.1(3) . .
O9 Na1 O5 Zn1 -23.28(11) . .
O1 Na1 O5 Zn1 172.94(14) . .
O4 Na1 O5 Zn1 92.55(12) . .
O2 Na1 O5 Zn1 -108.21(12) . .
O11 Na1 O5 Zn1 43.47(12) . .
C48 Na1 O5 Zn1 -18.76(13) . .
C46 Na1 O5 Zn1 156.1(4) . .
O10 C48 O9 Zn1 -38.3(7) . .
C47 C48 O9 Zn1 140.4(4) . .
Na1 C48 O9 Zn1 128.9(4) . .
O10 C48 O9 Na1 -167.2(4) . .
C47 C48 O9 Na1 11.5(5) . .
O13 Zn1 O9 C48 13.5(4) . .
O5 Zn1 O9 C48 -160.2(4) . .
O7 Zn1 O9 C48 108.4(4) 2 .
O1W Zn1 O9 C48 -111.4(8) . .
O11 Zn1 O9 C48 -77.0(4) . .
Zn2 Zn1 O9 C48 36.4(3) . .
Na1 Zn1 O9 C48 -136.8(4) . .
O13 Zn1 O9 Na1 150.33(12) . .
O5 Zn1 O9 Na1 -23.40(11) . .
O7 Zn1 O9 Na1 -114.84(12) 2 .
O1W Zn1 O9 Na1 25.4(7) . .
O11 Zn1 O9 Na1 59.82(12) . .
Zn2 Zn1 O9 Na1 173.17(11) . .
O5 Na1 O9 C48 166.9(3) . .
O3 Na1 O9 C48 -10.0(3) . .
O1 Na1 O9 C48 -169.3(3) . .
O4 Na1 O9 C48 69.9(3) . .
O2 Na1 O9 C48 -91.5(3) . .
O11 Na1 O9 C48 96.2(3) . .
C46 Na1 O9 C48 166.7(3) . .
Zn1 Na1 O9 C48 145.7(4) . .
O5 Na1 O9 Zn1 21.14(10) . .
O3 Na1 O9 Zn1 -155.71(13) . .
O1 Na1 O9 Zn1 44.9(2) . .
O4 Na1 O9 Zn1 -75.87(13) . .
O2 Na1 O9 Zn1 122.77(10) . .
O11 Na1 O9 Zn1 -49.56(12) . .
C48 Na1 O9 Zn1 -145.7(4) . .
C46 Na1 O9 Zn1 20.94(13) . .
O9 C48 O10 Zn2 1.4(6) . .
C47 C48 O10 Zn2 -177.5(3) . .
Na1 C48 O10 Zn2 -30.3(13) . .
O12 Zn2 O10 C48 -179.2(3) 5_575 .
O13 Zn2 O10 C48 50.1(4) . .
O8 Zn2 O10 C48 -61.3(4) 2 .
Zn1 Zn2 O10 C48 16.9(3) . .
O12 C50 O11 Zn1 -64.7(11) . .
C49 C50 O11 Zn1 110.6(8) . .
O12 C50 O11 Na1 170.6(3) . .
C49 C50 O11 Na1 -14.1(5) . .
O13 Zn1 O11 C50 89.9(9) . .
O5 Zn1 O11 C50 -91.3(9) . .
O7 Zn1 O11 C50 -155.0(7) 2 .
O1W Zn1 O11 C50 -3.3(9) . .
O9 Zn1 O11 C50 -176.2(9) . .
Zn2 Zn1 O11 C50 125.2(9) . .
Na1 Zn1 O11 C50 -130.5(9) . .
O13 Zn1 O11 Na1 -139.62(14) . .
O5 Zn1 O11 Na1 39.22(10) . .
O7 Zn1 O11 Na1 -24.5(6) 2 .
O1W Zn1 O11 Na1 127.20(13) . .
O9 Zn1 O11 Na1 -45.70(10) . .
Zn2 Zn1 O11 Na1 -104.32(7) . .
O5 Na1 O11 C50 124.7(4) . .
O3 Na1 O11 C50 -85.7(4) . .
O9 Na1 O11 C50 -151.2(4) . .
O1 Na1 O11 C50 73.2(4) . .
O4 Na1 O11 C50 2.2(3) . .
O2 Na1 O11 C50 -166.7(3) . .
C48 Na1 O11 C50 -129.2(4) . .
C46 Na1 O11 C50 105.8(4) . .
Zn1 Na1 O11 C50 161.8(4) . .
O5 Na1 O11 Zn1 -37.09(10) . .
O3 Na1 O11 Zn1 112.49(12) . .
O9 Na1 O11 Zn1 46.97(10) . .
O1 Na1 O11 Zn1 -88.63(12) . .
O4 Na1 O11 Zn1 -159.67(16) . .
O2 Na1 O11 Zn1 31.5(3) . .
C48 Na1 O11 Zn1 68.97(12) . .
C46 Na1 O11 Zn1 -56.08(12) . .
O11 C50 O12 Zn2 -28.5(6) . 5_575
C49 C50 O12 Zn2 156.0(3) . 5_575
O7 C52 O8 Zn2 -11.0(6) . 2
C51 C52 O8 Zn2 172.6(3) . 2
O8 C52 O7 Zn1 5.5(7) . 2
C51 C52 O7 Zn1 -177.9(3) . 2
O12 Zn2 O13 Zn1 166.71(14) 5_575 .
O10 Zn2 O13 Zn1 -64.0(2) . .
O8 Zn2 O13 Zn1 56.24(19) 2 .
O5 Zn1 O13 Zn2 100.9(11) . .
O7 Zn1 O13 Zn2 -55.86(19) 2 .
O1W Zn1 O13 Zn2 -154.5(2) . .
O9 Zn1 O13 Zn2 35.78(18) . .
O11 Zn1 O13 Zn2 110.61(18) . .
Na1 Zn1 O13 Zn2 63.43(19) . .
